data_4501024
loop_
_publ_author_name
'Reger, Daniel L.'
'Debreczeni, Agota'
'Horger, Jacob J.'
'Smith, Mark D.'

_publ_section_title
;
 Structures of Bifunctional Molecules Containing Two Very Different
 Supramolecular Synthons: Carboxylic Acid and Strong
 \p&#x00B7;&#x00B7;&#x00B7;\p Stacking 1,8-Naphthalimide Ring
;
_journal_issue 9
_journal_name_full 'Crystal Growth &amp; Design'
_journal_page_first 4068
_journal_paper_doi 10.1021/cg200636k
_journal_volume 11
_journal_year 2011
_chemical_formula_moiety 'C15 H11 N O4'
_chemical_formula_sum 'C15 H11 N O4'
_chemical_formula_weight 269.25
_chemical_name_systematic
; 
 ? 
;
_space_group_IT_number 15
_symmetry_cell_setting monoclinic
_symmetry_space_group_name_Hall '-C 2yc'
_symmetry_space_group_name_H-M 'C 1 2/c 1'
_atom_sites_solution_hydrogens geom
_atom_sites_solution_primary direct
_atom_sites_solution_secondary difmap
_audit_creation_method SHELXL-97
_cell_angle_alpha 90.00
_cell_angle_beta 114.061(2)
_cell_angle_gamma 90.00
_cell_formula_units_Z 8
_cell_length_a 19.6828(19)
_cell_length_b 9.6776(9)
_cell_length_c 14.1849(14)
_cell_measurement_reflns_used 3177
_cell_measurement_temperature 294(2)
_cell_measurement_theta_max 24.045
_cell_measurement_theta_min 2.390
_cell_volume 2467.2(4)
_computing_cell_refinement 'SAINT-Plus Version 6.45 (Bruker, 2001)'
_computing_data_collection 'SMART Version 5.625 (Bruker, 2001)'
_computing_data_reduction 'SAINT-Plus Version 6.45 (Bruker, 2001)'
_computing_molecular_graphics various
_computing_publication_material 'SHELXTL Version 6.14 (Bruker, 2000)'
_computing_structure_refinement 'SHELXL-97 (Sheldrick, 1997)'
_computing_structure_solution 'SHELXS-97 (Sheldrick, 1990)'
_diffrn_ambient_temperature 294(2)
_diffrn_measured_fraction_theta_full 1.000
_diffrn_measured_fraction_theta_max 1.000
_diffrn_measurement_device_type 'Bruker SMART APEX CCD diffractometer'
_diffrn_measurement_method 'omega scans'
_diffrn_radiation_monochromator graphite
_diffrn_radiation_source 'fine-focus sealed tube'
_diffrn_radiation_type MoK\a
_diffrn_radiation_wavelength 0.71073
_diffrn_reflns_av_R_equivalents 0.0328
_diffrn_reflns_av_sigmaI/netI 0.0185
_diffrn_reflns_limit_h_max 21
_diffrn_reflns_limit_h_min -21
_diffrn_reflns_limit_k_max 10
_diffrn_reflns_limit_k_min -10
_diffrn_reflns_limit_l_max 15
_diffrn_reflns_limit_l_min -15
_diffrn_reflns_number 12824
_diffrn_reflns_theta_full 23.25
_diffrn_reflns_theta_max 23.25
_diffrn_reflns_theta_min 2.27
_exptl_absorpt_coefficient_mu 0.107
_exptl_absorpt_correction_type none
_exptl_crystal_colour green
_exptl_crystal_density_diffrn 1.450
_exptl_crystal_density_meas 0
_exptl_crystal_density_method 'not measured'
_exptl_crystal_description needle
_exptl_crystal_F_000 1120
_exptl_crystal_size_max 0.56
_exptl_crystal_size_mid 0.20
_exptl_crystal_size_min 0.08
_refine_diff_density_max 0.191
_refine_diff_density_min -0.119
_refine_diff_density_rms 0.029
_refine_ls_extinction_method none
_refine_ls_goodness_of_fit_ref 1.055
_refine_ls_hydrogen_treatment constr
_refine_ls_matrix_type full
_refine_ls_number_parameters 181
_refine_ls_number_reflns 1767
_refine_ls_number_restraints 0
_refine_ls_restrained_S_all 1.055
_refine_ls_R_factor_all 0.0551
_refine_ls_R_factor_gt 0.0431
_refine_ls_shift/su_max 0.000
_refine_ls_shift/su_mean 0.000
_refine_ls_structure_factor_coef Fsqd
_refine_ls_weighting_details 'calc w=1/[\s^2^(Fo^2^)+(0.0603P)^2^+0.9863P] where P=(Fo^2^+2Fc^2^)/3'
_refine_ls_weighting_scheme calc
_refine_ls_wR_factor_gt 0.1145
_refine_ls_wR_factor_ref 0.1238
_reflns_number_gt 1406
_reflns_number_total 1767
_reflns_threshold_expression >2sigma(I)
_cod_data_source_file cg200636k_si_003.cif
_cod_data_source_block ad02s
_cod_depositor_comments
;
The following automatic conversions were performed:

'_symmetry_cell_setting' value 'Monoclinic' changed to 'monoclinic'
according to /home/saulius/struct/CIF-dictionaries/cif_core.dic
dictionary named 'cif_core.dic' version 2.4.1 from 2010-06-29.

Automatic conversion script
Id: cif_fix_values 1715 2011-07-08 13:25:40Z adriana 
;
_cod_original_sg_symbol_H-M 'C 2/c'
_cod_database_code 4501024

loop_
_symmetry_equiv_pos_as_xyz
'x, y, z'
'-x, y, -z+1/2'
'x+1/2, y+1/2, z'
'-x+1/2, y+1/2, -z+1/2'
'-x, -y, -z'
'x, -y, z-1/2'
'-x+1/2, -y+1/2, -z'
'x+1/2, -y+1/2, z-1/2'

loop_
_atom_site_label
_atom_site_type_symbol
_atom_site_fract_x
_atom_site_fract_y
_atom_site_fract_z
_atom_site_U_iso_or_equiv
_atom_site_adp_type
_atom_site_occupancy
_atom_site_symmetry_multiplicity
_atom_site_calc_flag
_atom_site_refinement_flags
C1 C 0.50352(13) 0.6913(3) 0.61672(17) 0.0722(6) Uani 1 1 d .
C2 C 0.55456(12) 0.8082(3) 0.65617(16) 0.0703(6) Uani 1 1 d .
C3 C 0.52695(12) 0.9446(2) 0.64028(15) 0.0659(6) Uani 1 1 d .
C4 C 0.45041(12) 0.9708(2) 0.58739(16) 0.0660(6) Uani 1 1 d .
C5 C 0.39777(13) 0.8555(2) 0.54638(17) 0.0688(6) Uani 1 1 d .
C6 C 0.62956(14) 0.7854(3) 0.70519(19) 0.0900(8) Uani 1 1 d .
H6 H 0.6480 0.6956 0.7145 0.108 Uiso 1 1 calc R
C7 C 0.67874(16) 0.8978(4) 0.7414(2) 0.1089(10) Uani 1 1 d .
H7 H 0.7296 0.8820 0.7757 0.131 Uiso 1 1 calc R
C8 C 0.65237(18) 1.0293(4) 0.7266(2) 0.1030(9) Uani 1 1 d .
H8 H 0.6857 1.1024 0.7507 0.124 Uiso 1 1 calc R
C9 C 0.57687(15) 1.0573(3) 0.67627(17) 0.0803(7) Uani 1 1 d .
C10 C 0.5476(2) 1.1923(3) 0.6572(2) 0.0953(9) Uani 1 1 d .
H10 H 0.5797 1.2673 0.6805 0.114 Uiso 1 1 calc R
C11 C 0.4742(2) 1.2145(3) 0.6061(2) 0.0979(9) Uani 1 1 d .
H11 H 0.4562 1.3046 0.5941 0.117 Uiso 1 1 calc R
C12 C 0.42438(16) 1.1037(2) 0.5705(2) 0.0832(7) Uani 1 1 d .
H12 H 0.3737 1.1204 0.5354 0.100 Uiso 1 1 calc R
C13 C 0.37767(14) 0.6064(2) 0.51381(18) 0.0796(7) Uani 1 1 d .
H13A H 0.4038 0.5358 0.4931 0.096 Uiso 1 1 calc R
H13B H 0.3362 0.6383 0.4524 0.096 Uiso 1 1 calc R
C14 C 0.34874(13) 0.5453(2) 0.58813(18) 0.0741(6) Uani 1 1 d .
H14A H 0.3904 0.5259 0.6532 0.089 Uiso 1 1 calc R
H14B H 0.3170 0.6124 0.6013 0.089 Uiso 1 1 calc R
C15 C 0.30592(12) 0.4161(2) 0.54830(19) 0.0696(6) Uani 1 1 d .
N1 N 0.42825(10) 0.72237(18) 0.56093(13) 0.0684(5) Uani 1 1 d .
O1 O 0.52355(10) 0.57106(18) 0.63006(14) 0.0979(6) Uani 1 1 d .
O2 O 0.33128(9) 0.87092(18) 0.50065(14) 0.0954(6) Uani 1 1 d .
O3 O 0.28880(9) 0.37473(16) 0.46039(13) 0.0836(5) Uani 1 1 d .
O4 O 0.28946(9) 0.35024(17) 0.61614(12) 0.0877(5) Uani 1 1 d .
H4 H 0.2615 0.2774 0.5831 0.132 Uiso 1 1 d R

loop_
_atom_site_aniso_label
_atom_site_aniso_U_11
_atom_site_aniso_U_22
_atom_site_aniso_U_33
_atom_site_aniso_U_23
_atom_site_aniso_U_13
_atom_site_aniso_U_12
C1 0.0786(16) 0.0710(15) 0.0693(14) 0.0088(12) 0.0324(12) 0.0050(12)
C2 0.0678(14) 0.0849(17) 0.0577(13) 0.0058(11) 0.0252(11) -0.0042(12)
C3 0.0776(15) 0.0741(15) 0.0523(12) -0.0041(10) 0.0329(11) -0.0110(12)
C4 0.0797(15) 0.0645(14) 0.0620(13) 0.0014(10) 0.0373(12) -0.0025(11)
C5 0.0715(15) 0.0675(15) 0.0706(14) 0.0089(11) 0.0322(12) -0.0009(12)
C6 0.0754(16) 0.114(2) 0.0754(16) 0.0155(15) 0.0254(13) 0.0047(16)
C7 0.0670(16) 0.170(3) 0.0777(18) 0.004(2) 0.0175(14) -0.021(2)
C8 0.101(2) 0.130(3) 0.0776(18) -0.0168(18) 0.0359(17) -0.041(2)
C9 0.0882(18) 0.099(2) 0.0594(14) -0.0155(13) 0.0355(13) -0.0272(15)
C10 0.138(3) 0.079(2) 0.0888(19) -0.0226(14) 0.0658(19) -0.0349(18)
C11 0.140(3) 0.0672(17) 0.107(2) -0.0082(15) 0.072(2) -0.0067(18)
C12 0.1046(18) 0.0685(17) 0.0910(17) 0.0033(13) 0.0547(15) 0.0042(14)
C13 0.0866(16) 0.0694(15) 0.0784(15) -0.0012(12) 0.0291(13) -0.0126(12)
C14 0.0735(14) 0.0677(14) 0.0814(15) -0.0035(11) 0.0321(12) -0.0070(11)
C15 0.0660(13) 0.0680(15) 0.0730(16) 0.0058(12) 0.0264(12) -0.0007(11)
N1 0.0681(11) 0.0640(12) 0.0701(11) 0.0020(9) 0.0251(9) -0.0073(9)
O1 0.1006(13) 0.0714(12) 0.1187(15) 0.0124(10) 0.0416(11) 0.0122(10)
O2 0.0665(11) 0.0926(13) 0.1170(14) 0.0162(10) 0.0272(10) 0.0027(9)
O3 0.0941(12) 0.0776(11) 0.0769(11) -0.0033(9) 0.0325(9) -0.0191(9)
O4 0.0995(12) 0.0842(12) 0.0790(11) 0.0000(9) 0.0359(9) -0.0222(9)

loop_
_atom_type_symbol
_atom_type_description
_atom_type_scat_dispersion_real
_atom_type_scat_dispersion_imag
_atom_type_scat_source
C C 0.0033 0.0016 'International Tables Vol C Tables 4.2.6.8 and 6.1.1.4'
H H 0.0000 0.0000 'International Tables Vol C Tables 4.2.6.8 and 6.1.1.4'
N N 0.0061 0.0033 'International Tables Vol C Tables 4.2.6.8 and 6.1.1.4'
O O 0.0106 0.0060 'International Tables Vol C Tables 4.2.6.8 and 6.1.1.4'

loop_
_geom_angle_atom_site_label_1
_geom_angle_atom_site_label_2
_geom_angle_atom_site_label_3
_geom_angle
O1 C1 N1 119.6(2)
O1 C1 C2 123.4(2)
N1 C1 C2 116.9(2)
C6 C2 C3 119.8(2)
C6 C2 C1 119.9(2)
C3 C2 C1 120.2(2)
C4 C3 C2 120.9(2)
C4 C3 C9 119.3(2)
C2 C3 C9 119.8(2)
C12 C4 C3 120.4(2)
C12 C4 C5 119.4(2)
C3 C4 C5 120.2(2)
O2 C5 N1 119.8(2)
O2 C5 C4 123.5(2)
N1 C5 C4 116.7(2)
C2 C6 C7 120.0(3)
C2 C6 H6 120.0
C7 C6 H6 120.0
C8 C7 C6 120.4(3)
C8 C7 H7 119.8
C6 C7 H7 119.8
C7 C8 C9 121.6(3)
C7 C8 H8 119.2
C9 C8 H8 119.2
C8 C9 C10 123.2(3)
C8 C9 C3 118.4(3)
C10 C9 C3 118.4(2)
C11 C10 C9 121.2(3)
C11 C10 H10 119.4
C9 C10 H10 119.4
C10 C11 C12 120.8(3)
C10 C11 H11 119.6
C12 C11 H11 119.6
C4 C12 C11 119.9(3)
C4 C12 H12 120.0
C11 C12 H12 120.0
N1 C13 C14 111.15(18)
N1 C13 H13A 109.4
C14 C13 H13A 109.4
N1 C13 H13B 109.4
C14 C13 H13B 109.4
H13A C13 H13B 108.0
C15 C14 C13 112.45(19)
C15 C14 H14A 109.1
C13 C14 H14A 109.1
C15 C14 H14B 109.1
C13 C14 H14B 109.1
H14A C14 H14B 107.8
O3 C15 O4 123.2(2)
O3 C15 C14 122.9(2)
O4 C15 C14 113.9(2)
C1 N1 C5 124.94(19)
C1 N1 C13 117.30(19)
C5 N1 C13 117.76(18)
C15 O4 H4 106.4

loop_
_geom_bond_atom_site_label_1
_geom_bond_atom_site_label_2
_geom_bond_distance
C1 O1 1.218(3)
C1 N1 1.399(3)
C1 C2 1.465(3)
C2 C6 1.369(3)
C2 C3 1.410(3)
C3 C4 1.405(3)
C3 C9 1.416(3)
C4 C12 1.369(3)
C4 C5 1.472(3)
C5 O2 1.210(3)
C5 N1 1.400(3)
C6 C7 1.407(4)
C6 H6 0.9300
C7 C8 1.358(4)
C7 H7 0.9300
C8 C9 1.388(4)
C8 H8 0.9300
C9 C10 1.408(4)
C10 C11 1.345(4)
C10 H10 0.9300
C11 C12 1.400(4)
C11 H11 0.9300
C12 H12 0.9300
C13 N1 1.468(3)
C13 C14 1.508(3)
C13 H13A 0.9700
C13 H13B 0.9700
C14 C15 1.485(3)
C14 H14A 0.9700
C14 H14B 0.9700
C15 O3 1.219(3)
C15 O4 1.301(3)
O4 H4 0.9000

loop_
_geom_hbond_atom_site_label_D
_geom_hbond_atom_site_label_H
_geom_hbond_atom_site_label_A
_geom_hbond_distance_DH
_geom_hbond_distance_HA
_geom_hbond_distance_DA
_geom_hbond_angle_DHA
_geom_hbond_site_symmetry_A
O4 H4 O3 0.90 1.74 2.632(2) 171 7_556

loop_
_geom_torsion_atom_site_label_1
_geom_torsion_atom_site_label_2
_geom_torsion_atom_site_label_3
_geom_torsion_atom_site_label_4
_geom_torsion
O1 C1 C2 C6 4.4(4)
N1 C1 C2 C6 -175.47(19)
O1 C1 C2 C3 -178.1(2)
N1 C1 C2 C3 2.1(3)
C6 C2 C3 C4 178.0(2)
C1 C2 C3 C4 0.5(3)
C6 C2 C3 C9 -0.8(3)
C1 C2 C3 C9 -178.32(19)
C2 C3 C4 C12 -178.59(19)
C9 C3 C4 C12 0.3(3)
C2 C3 C4 C5 -0.8(3)
C9 C3 C4 C5 178.03(18)
C12 C4 C5 O2 -2.6(3)
C3 C4 C5 O2 179.6(2)
C12 C4 C5 N1 176.35(19)
C3 C4 C5 N1 -1.5(3)
C3 C2 C6 C7 1.3(3)
C1 C2 C6 C7 178.8(2)
C2 C6 C7 C8 -1.1(4)
C6 C7 C8 C9 0.4(4)
C7 C8 C9 C10 -178.4(3)
C7 C8 C9 C3 0.1(4)
C4 C3 C9 C8 -178.8(2)
C2 C3 C9 C8 0.1(3)
C4 C3 C9 C10 -0.2(3)
C2 C3 C9 C10 178.69(19)
C8 C9 C10 C11 178.4(2)
C3 C9 C10 C11 -0.1(4)
C9 C10 C11 C12 0.3(4)
C3 C4 C12 C11 -0.1(3)
C5 C4 C12 C11 -177.9(2)
C10 C11 C12 C4 -0.2(4)
N1 C13 C14 C15 -172.03(19)
C13 C14 C15 O3 -8.4(3)
C13 C14 C15 O4 170.6(2)
O1 C1 N1 C5 175.5(2)
C2 C1 N1 C5 -4.7(3)
O1 C1 N1 C13 -4.8(3)
C2 C1 N1 C13 175.05(18)
O2 C5 N1 C1 -176.7(2)
C4 C5 N1 C1 4.4(3)
O2 C5 N1 C13 3.6(3)
C4 C5 N1 C13 -175.34(17)
C14 C13 N1 C1 87.9(2)
C14 C13 N1 C5 -92.4(2)

loop_
_cod_related_entry_id
_cod_related_entry_database
_cod_related_entry_code
1 ChemSpider 119595
